data_1518674
loop_
_publ_author_name
'Maluenda, Irene'
'Chen, Ming-Tsz'
'Guest, Daniel'
'Mark Roe, S.'
'Turner, Michael L.'
'Navarro, Oscar'

_publ_section_title
;
 Room temperature, solventless telomerization of isoprene with alcohols
 using (N-heterocyclic carbene)--palladium catalysts
;
_journal_issue 3
_journal_name_full 'Catal. Sci. Technol.'
_journal_page_first 1447
_journal_paper_doi 10.1039/C5CY00058K
_journal_volume 5
_journal_year 2015
_chemical_formula_moiety 'C75 H71 Cl2 N3 Pd'
_chemical_formula_sum 'C75 H71 Cl2 N3 Pd'
_chemical_formula_weight 1191.65
_chemical_name_systematic
;
?
;
_space_group_IT_number 2
_symmetry_cell_setting triclinic
_symmetry_space_group_name_Hall '-P 1'
_symmetry_space_group_name_H-M 'P -1'
_atom_sites_solution_hydrogens geom
_atom_sites_solution_primary direct
_atom_sites_solution_secondary difmap
_audit_creation_method SHELXL-97
_audit_update_record
;
2012-11-27 deposited with the CCDC.
2015-02-04 downloaded from the CCDC.
;
_cell_angle_alpha 79.609(4)
_cell_angle_beta 87.992(4)
_cell_angle_gamma 81.295(4)
_cell_formula_units_Z 2
_cell_length_a 12.3155(7)
_cell_length_b 15.9288(8)
_cell_length_c 19.2346(10)
_cell_measurement_temperature 180(2)
_cell_volume 3668.5(3)
_computing_cell_refinement 'Bruker SAINT'
_computing_data_collection 'Bruker APEX2'
_computing_data_reduction 'Bruker SAINT'
_computing_molecular_graphics 'Bruker SHELXTL'
_computing_publication_material 'Bruker SHELXTL'
_computing_structure_refinement 'SHELXL-97 (Sheldrick, 2008)'
_computing_structure_solution 'SHELXS-97 (Sheldrick, 2008)'
_diffrn_ambient_temperature 180(2)
_diffrn_measured_fraction_theta_full 0.927
_diffrn_measured_fraction_theta_max 0.917
_diffrn_measurement_device_type 'Bruker APEX-II CCD'
_diffrn_measurement_method '\f and \w scans'
_diffrn_radiation_monochromator graphite
_diffrn_radiation_source 'fine-focus sealed tube'
_diffrn_radiation_type CuK\a
_diffrn_radiation_wavelength 1.54178
_diffrn_reflns_av_R_equivalents 0.0000
_diffrn_reflns_av_sigmaI/netI 0.0985
_diffrn_reflns_limit_h_max 14
_diffrn_reflns_limit_h_min -14
_diffrn_reflns_limit_k_max 19
_diffrn_reflns_limit_k_min -18
_diffrn_reflns_limit_l_max 23
_diffrn_reflns_limit_l_min 0
_diffrn_reflns_number 12394
_diffrn_reflns_theta_full 66.60
_diffrn_reflns_theta_max 68.54
_diffrn_reflns_theta_min 6.73
_exptl_absorpt_coefficient_mu 2.998
_exptl_absorpt_correction_T_max 0.7537
_exptl_absorpt_correction_T_min 0.4666
_exptl_absorpt_correction_type multi-scan
_exptl_absorpt_process_details SADABS
_exptl_crystal_colour yellow
_exptl_crystal_density_diffrn 1.079
_exptl_crystal_density_method 'not measured'
_exptl_crystal_description plate
_exptl_crystal_F_000 1244
_exptl_crystal_size_max 0.30
_exptl_crystal_size_mid 0.20
_exptl_crystal_size_min 0.10
_platon_squeeze_details
;
;
_refine_diff_density_max 1.150
_refine_diff_density_min -0.823
_refine_diff_density_rms 0.096
_refine_ls_extinction_method none
_refine_ls_goodness_of_fit_ref 1.046
_refine_ls_hydrogen_treatment mixed
_refine_ls_matrix_type full
_refine_ls_number_parameters 730
_refine_ls_number_reflns 12394
_refine_ls_number_restraints 0
_refine_ls_restrained_S_all 1.046
_refine_ls_R_factor_all 0.0767
_refine_ls_R_factor_gt 0.0605
_refine_ls_shift/su_max 0.002
_refine_ls_shift/su_mean 0.000
_refine_ls_structure_factor_coef Fsqd
_refine_ls_weighting_details 'calc w=1/[\s^2^(Fo^2^)+(0.0900P)^2^+0.0000P] where P=(Fo^2^+2Fc^2^)/3'
_refine_ls_weighting_scheme calc
_refine_ls_wR_factor_gt 0.1593
_refine_ls_wR_factor_ref 0.1685
_reflns_number_gt 9621
_reflns_number_total 12394
_reflns_threshold_expression >2sigma(I)
_cod_data_source_file c5cy00058k2.cif
_cod_data_source_block s3718pa
_cod_depositor_comments
;
The following automatic conversions were performed:

'_symmetry_cell_setting' value 'Triclinic' changed to 'triclinic'
according to
/usr/data/users/saulius/crontab/automatic-downloads/rss-feeds/RSC/lib/dictionaries/cif_core.dic
dictionary named 'cif_core.dic' version 2.4.2 from 2011-04-26.

Automatic conversion script
Id: cif_fix_values 3008 2015-01-20 13:52:24Z robertas 

 Adding full bibliography for 1518674--1518675.cif.
;
_cod_original_sg_symbol_H-M P-1
_cod_database_code 1518674

loop_
_symmetry_equiv_pos_as_xyz
'x, y, z'
'-x, -y, -z'

loop_
_atom_site_label
_atom_site_type_symbol
_atom_site_fract_x
_atom_site_fract_y
_atom_site_fract_z
_atom_site_U_iso_or_equiv
_atom_site_adp_type
_atom_site_occupancy
_atom_site_symmetry_multiplicity
_atom_site_calc_flag
_atom_site_refinement_flags
Pd1 Pd -0.30724(2) -0.26363(2) 1.228310(15) 0.02842(11) Uani 1 1 d .
Cl4 Cl -0.18990(9) -0.39086(7) 1.25914(6) 0.0396(2) Uani 1 1 d .
Cl5 Cl -0.41884(9) -0.13334(8) 1.20385(6) 0.0402(3) Uani 1 1 d .
N1 N -0.1145(3) -0.1805(2) 1.24997(17) 0.0267(7) Uani 1 1 d .
N2 N -0.2247(3) -0.1771(2) 1.33904(17) 0.0249(7) Uani 1 1 d .
N3 N -0.4095(3) -0.3310(3) 1.1724(2) 0.0448(10) Uani 1 1 d .
C1 C -0.2106(3) -0.2056(3) 1.27727(19) 0.0259(8) Uani 1 1 d .
C2 C -0.1367(3) -0.1359(3) 1.3514(2) 0.0251(8) Uani 1 1 d .
H2A H -0.1262 -0.1118 1.3919 0.030 Uiso 1 1 calc R
C3 C -0.0698(3) -0.1369(3) 1.2947(2) 0.0303(9) Uani 1 1 d .
H3A H -0.0040 -0.1122 1.2870 0.036 Uiso 1 1 calc R
C4 C -0.0667(3) -0.2005(3) 1.1841(2) 0.0281(8) Uani 1 1 d .
C5 C -0.0988(3) -0.1455(3) 1.1202(2) 0.0325(9) Uani 1 1 d .
C6 C -0.0547(4) -0.1693(3) 1.0581(2) 0.0357(10) Uani 1 1 d .
H6A H -0.0749 -0.1323 1.0145 0.043 Uiso 1 1 calc R
C7 C 0.0165(4) -0.2434(3) 1.0569(2) 0.0396(10) Uani 1 1 d .
C8 C 0.0516(4) -0.2945(3) 1.1212(2) 0.0364(10) Uani 1 1 d .
H8A H 0.1032 -0.3452 1.1210 0.044 Uiso 1 1 calc R
C9 C 0.0130(3) -0.2732(3) 1.1853(2) 0.0302(9) Uani 1 1 d .
C10 C -0.1700(3) -0.0582(3) 1.1221(2) 0.0341(9) Uani 1 1 d .
H10A H -0.2275 -0.0681 1.1594 0.041 Uiso 1 1 calc R
C11 C -0.1003(4) 0.0044(3) 1.1443(2) 0.0380(10) Uani 1 1 d .
C12 C 0.0095(4) -0.0003(4) 1.1317(3) 0.0519(13) Uani 1 1 d .
H12A H 0.0462 -0.0441 1.1081 0.062 Uiso 1 1 calc R
C13 C 0.0698(5) 0.0592(4) 1.1532(4) 0.0652(17) Uani 1 1 d .
H13A H 0.1467 0.0544 1.1446 0.078 Uiso 1 1 calc R
C14 C 0.0185(6) 0.1237(4) 1.1863(3) 0.0592(15) Uani 1 1 d .
H14A H 0.0585 0.1638 1.2011 0.071 Uiso 1 1 calc R
C15 C -0.0890(6) 0.1282(4) 1.1972(3) 0.0688(18) Uani 1 1 d .
H15A H -0.1254 0.1730 1.2199 0.083 Uiso 1 1 calc R
C16 C -0.1508(5) 0.0712(4) 1.1770(3) 0.0517(13) Uani 1 1 d .
H16A H -0.2278 0.0777 1.1854 0.062 Uiso 1 1 calc R
C17 C -0.2300(4) -0.0199(4) 1.0520(2) 0.0403(11) Uani 1 1 d .
C18 C -0.2102(5) 0.0552(4) 1.0099(3) 0.0555(14) Uani 1 1 d .
H18A H -0.1562 0.0860 1.0231 0.067 Uiso 1 1 calc R
C19 C -0.2689(6) 0.0867(6) 0.9478(3) 0.078(2) Uani 1 1 d .
H19A H -0.2528 0.1377 0.9179 0.094 Uiso 1 1 calc R
C20 C -0.3500(6) 0.0447(6) 0.9295(3) 0.088(3) Uani 1 1 d .
H20A H -0.3926 0.0684 0.8884 0.105 Uiso 1 1 calc R
C21 C -0.3696(5) -0.0303(6) 0.9697(3) 0.075(2) Uani 1 1 d .
H21A H -0.4235 -0.0608 0.9560 0.090 Uiso 1 1 calc R
C22 C -0.3098(5) -0.0627(5) 1.0315(3) 0.0598(16) Uani 1 1 d .
H22A H -0.3242 -0.1150 1.0601 0.072 Uiso 1 1 calc R
C23 C 0.0627(6) -0.2684(4) 0.9891(3) 0.0640(16) Uani 1 1 d .
H23A H 0.0303 -0.2261 0.9490 0.096 Uiso 1 1 calc R
H23B H 0.0455 -0.3256 0.9857 0.096 Uiso 1 1 calc R
H23C H 0.1426 -0.2699 0.9883 0.096 Uiso 1 1 calc R
C24 C 0.0649(3) -0.3218(3) 1.2566(2) 0.0321(9) Uani 1 1 d .
H24A H 0.0032 -0.3268 1.2916 0.039 Uiso 1 1 calc R
C25 C 0.1391(3) -0.2663(3) 1.2821(2) 0.0316(9) Uani 1 1 d .
C26 C 0.1461(4) -0.2685(3) 1.3543(3) 0.0446(11) Uani 1 1 d .
H26A H 0.1086 -0.3075 1.3861 0.053 Uiso 1 1 calc R
C27 C 0.2068(5) -0.2150(4) 1.3810(3) 0.0561(14) Uani 1 1 d .
H27A H 0.2084 -0.2165 1.4306 0.067 Uiso 1 1 calc R
C28 C 0.2649(5) -0.1596(4) 1.3361(3) 0.0585(15) Uani 1 1 d .
H28A H 0.3082 -0.1242 1.3544 0.070 Uiso 1 1 calc R
C29 C 0.2586(4) -0.1568(4) 1.2639(3) 0.0540(14) Uani 1 1 d .
H29A H 0.2976 -0.1188 1.2322 0.065 Uiso 1 1 calc R
C30 C 0.1957(4) -0.2093(3) 1.2374(3) 0.0413(11) Uani 1 1 d .
H30A H 0.1915 -0.2060 1.1877 0.050 Uiso 1 1 calc R
C31 C 0.1221(4) -0.4114(3) 1.2558(2) 0.0354(10) Uani 1 1 d .
C32 C 0.2263(4) -0.4278(3) 1.2256(3) 0.0458(12) Uani 1 1 d .
H32A H 0.2606 -0.3804 1.2031 0.055 Uiso 1 1 calc R
C33 C 0.2807(5) -0.5100(4) 1.2273(3) 0.0559(14) Uani 1 1 d .
H33A H 0.3497 -0.5187 1.2040 0.067 Uiso 1 1 calc R
C34 C 0.2350(5) -0.5813(4) 1.2633(3) 0.0576(14) Uani 1 1 d .
H34A H 0.2731 -0.6382 1.2658 0.069 Uiso 1 1 calc R
C35 C 0.1320(5) -0.5665(3) 1.2955(3) 0.0545(14) Uani 1 1 d .
H35A H 0.0991 -0.6138 1.3197 0.065 Uiso 1 1 calc R
C36 C 0.0773(4) -0.4823(3) 1.2924(3) 0.0437(11) Uani 1 1 d .
H36A H 0.0082 -0.4732 1.3156 0.052 Uiso 1 1 calc R
C37 C -0.3193(3) -0.1868(3) 1.38596(19) 0.0237(8) Uani 1 1 d .
C38 C -0.3229(3) -0.2666(3) 1.4300(2) 0.0271(8) Uani 1 1 d .
C39 C -0.4160(3) -0.2753(3) 1.4731(2) 0.0274(8) Uani 1 1 d .
H39A H -0.4215 -0.3295 1.5020 0.033 Uiso 1 1 calc R
C40 C -0.4992(3) -0.2085(3) 1.4748(2) 0.0283(8) Uani 1 1 d .
C41 C -0.4903(3) -0.1288(3) 1.4331(2) 0.0267(8) Uani 1 1 d .
H41A H -0.5470 -0.0816 1.4348 0.032 Uiso 1 1 calc R
C42 C -0.4000(3) -0.1167(3) 1.3888(2) 0.0252(8) Uani 1 1 d .
C43 C -0.2258(3) -0.3399(3) 1.4368(2) 0.0266(8) Uani 1 1 d .
H43A H -0.1971 -0.3448 1.3881 0.032 Uiso 1 1 calc R
C44 C -0.2646(3) -0.4255(3) 1.4694(2) 0.0277(8) Uani 1 1 d .
C45 C -0.3173(4) -0.4694(3) 1.4279(2) 0.0350(9) Uani 1 1 d .
H45A H -0.3229 -0.4492 1.3784 0.042 Uiso 1 1 calc R
C46 C -0.3624(4) -0.5433(3) 1.4582(3) 0.0407(11) Uani 1 1 d .
H46A H -0.3975 -0.5734 1.4293 0.049 Uiso 1 1 calc R
C47 C -0.3557(4) -0.5724(3) 1.5307(3) 0.0412(11) Uani 1 1 d .
H47A H -0.3881 -0.6215 1.5516 0.049 Uiso 1 1 calc R
C48 C -0.3019(4) -0.5298(3) 1.5721(2) 0.0369(10) Uani 1 1 d .
H48A H -0.2961 -0.5502 1.6216 0.044 Uiso 1 1 calc R
C49 C -0.2561(3) -0.4571(3) 1.5418(2) 0.0326(9) Uani 1 1 d .
H49A H -0.2185 -0.4286 1.5707 0.039 Uiso 1 1 calc R
C50 C -0.1322(3) -0.3217(3) 1.4797(2) 0.0288(8) Uani 1 1 d .
C51 C -0.1414(3) -0.2545(3) 1.5167(2) 0.0333(9) Uani 1 1 d .
H51A H -0.2074 -0.2147 1.5149 0.040 Uiso 1 1 calc R
C52 C -0.0515(4) -0.2449(3) 1.5574(3) 0.0434(11) Uani 1 1 d .
H52A H -0.0585 -0.1987 1.5830 0.052 Uiso 1 1 calc R
C53 C 0.0427(4) -0.2995(3) 1.5603(3) 0.0442(12) Uani 1 1 d .
H53A H 0.1025 -0.2913 1.5871 0.053 Uiso 1 1 calc R
C54 C 0.0527(4) -0.3680(3) 1.5242(3) 0.0417(11) Uani 1 1 d .
H54A H 0.1190 -0.4076 1.5272 0.050 Uiso 1 1 calc R
C55 C -0.0329(3) -0.3793(3) 1.4837(2) 0.0337(9) Uani 1 1 d .
H55A H -0.0247 -0.4261 1.4586 0.040 Uiso 1 1 calc R
C56 C -0.5991(4) -0.2212(3) 1.5229(2) 0.0355(9) Uani 1 1 d .
H56A H -0.5912 -0.2811 1.5479 0.053 Uiso 1 1 calc R
H56B H -0.6658 -0.2084 1.4943 0.053 Uiso 1 1 calc R
H56C H -0.6042 -0.1823 1.5574 0.053 Uiso 1 1 calc R
C57 C -0.3851(3) -0.0259(3) 1.3527(2) 0.0269(8) Uani 1 1 d .
H57A H -0.3493 -0.0309 1.3059 0.032 Uiso 1 1 calc R
C58 C -0.3055(3) 0.0103(3) 1.3952(2) 0.0279(8) Uani 1 1 d .
C59 C -0.2923(3) -0.0168(3) 1.4676(2) 0.0315(9) Uani 1 1 d .
H59A H -0.3394 -0.0540 1.4929 0.038 Uiso 1 1 calc R
C60 C -0.2108(4) 0.0096(3) 1.5040(3) 0.0430(11) Uani 1 1 d .
H60A H -0.2001 -0.0118 1.5530 0.052 Uiso 1 1 calc R
C61 C -0.1453(4) 0.0676(4) 1.4680(3) 0.0485(12) Uani 1 1 d .
H61A H -0.0908 0.0869 1.4924 0.058 Uiso 1 1 calc R
C62 C -0.1604(4) 0.0967(3) 1.3968(3) 0.0449(11) Uani 1 1 d .
H62A H -0.1161 0.1362 1.3719 0.054 Uiso 1 1 calc R
C63 C -0.2405(4) 0.0685(3) 1.3610(2) 0.0375(10) Uani 1 1 d .
H63A H -0.2505 0.0899 1.3119 0.045 Uiso 1 1 calc R
C64 C -0.4946(3) 0.0360(3) 1.3379(2) 0.0319(9) Uani 1 1 d .
C65 C -0.5635(5) 0.0250(4) 1.2872(4) 0.071(2) Uani 1 1 d .
H65A H -0.5438 -0.0206 1.2613 0.086 Uiso 1 1 calc R
C66 C -0.6628(6) 0.0803(5) 1.2731(5) 0.093(3) Uani 1 1 d .
H66A H -0.7088 0.0723 1.2370 0.111 Uiso 1 1 calc R
C67 C -0.6949(5) 0.1452(4) 1.3098(3) 0.0581(15) Uani 1 1 d .
H67A H -0.7623 0.1827 1.2998 0.070 Uiso 1 1 calc R
C68 C -0.6270(4) 0.1547(4) 1.3618(3) 0.0485(12) Uani 1 1 d .
H68A H -0.6471 0.1998 1.3881 0.058 Uiso 1 1 calc R
C69 C -0.5297(4) 0.0995(3) 1.3765(3) 0.0431(11) Uani 1 1 d .
H69A H -0.4859 0.1057 1.4145 0.052 Uiso 1 1 calc R
C70 C -0.4527(6) -0.3988(5) 1.2254(4) 0.0683(17) Uani 1 1 d .
H70A H -0.3906 -0.4410 1.2474 0.082 Uiso 1 1 calc R
H70B H -0.4995 -0.4299 1.2014 0.082 Uiso 1 1 calc R
C71 C -0.5206(5) -0.3583(5) 1.2834(3) 0.0615(17) Uani 1 1 d .
H71A H -0.5482 -0.4038 1.3175 0.092 Uiso 1 1 calc R
H71B H -0.5827 -0.3171 1.2617 0.092 Uiso 1 1 calc R
H71C H -0.4740 -0.3282 1.3076 0.092 Uiso 1 1 calc R
C72 C -0.3404(6) -0.3808(5) 1.1233(4) 0.079(2) Uani 1 1 d .
H72A H -0.3864 -0.4134 1.1002 0.095 Uiso 1 1 calc R
H72B H -0.2821 -0.4224 1.1502 0.095 Uiso 1 1 calc R
C73 C -0.2874(7) -0.3151(6) 1.0659(4) 0.088(3) Uani 1 1 d .
H73A H -0.2420 -0.3466 1.0334 0.132 Uiso 1 1 calc R
H73B H -0.2417 -0.2833 1.0892 0.132 Uiso 1 1 calc R
H73C H -0.3457 -0.2744 1.0394 0.132 Uiso 1 1 calc R
C74 C -0.5016(7) -0.2751(5) 1.1324(4) 0.076(2) Uani 1 1 d .
H74A H -0.4717 -0.2267 1.1020 0.091 Uiso 1 1 calc R
H74B H -0.5526 -0.2501 1.1667 0.091 Uiso 1 1 calc R
C75 C -0.5700(6) -0.3168(6) 1.0847(4) 0.091(3) Uani 1 1 d .
H75A H -0.6283 -0.2730 1.0615 0.136 Uiso 1 1 calc R
H75B H -0.6028 -0.3637 1.1140 0.136 Uiso 1 1 calc R
H75C H -0.5218 -0.3399 1.0489 0.136 Uiso 1 1 calc R

loop_
_atom_site_aniso_label
_atom_site_aniso_U_11
_atom_site_aniso_U_22
_atom_site_aniso_U_33
_atom_site_aniso_U_23
_atom_site_aniso_U_13
_atom_site_aniso_U_12
Pd1 0.02056(16) 0.03550(19) 0.02964(16) -0.00332(12) 0.00103(10) -0.00875(11)
Cl4 0.0324(5) 0.0363(6) 0.0497(6) -0.0068(5) 0.0006(4) -0.0051(4)
Cl5 0.0301(5) 0.0462(6) 0.0435(6) -0.0080(5) -0.0073(4) -0.0010(4)
N1 0.0157(15) 0.0350(19) 0.0283(16) -0.0003(15) 0.0024(12) -0.0070(14)
N2 0.0193(15) 0.0242(17) 0.0291(16) -0.0001(14) 0.0015(12) -0.0032(13)
N3 0.033(2) 0.066(3) 0.039(2) -0.010(2) -0.0005(16) -0.017(2)
C1 0.0226(19) 0.026(2) 0.0240(18) 0.0061(16) 0.0007(14) -0.0007(15)
C2 0.0228(18) 0.023(2) 0.0276(18) -0.0004(16) -0.0030(14) -0.0024(15)
C3 0.0218(19) 0.030(2) 0.036(2) 0.0051(18) -0.0007(16) -0.0066(16)
C4 0.0205(19) 0.037(2) 0.0265(19) -0.0024(17) 0.0032(15) -0.0086(17)
C5 0.022(2) 0.041(3) 0.031(2) 0.0022(19) 0.0051(16) -0.0049(18)
C6 0.035(2) 0.043(3) 0.0255(19) 0.0040(19) 0.0021(17) -0.006(2)
C7 0.045(3) 0.045(3) 0.028(2) -0.003(2) 0.0065(18) -0.011(2)
C8 0.033(2) 0.037(2) 0.037(2) -0.005(2) 0.0081(18) -0.0034(19)
C9 0.025(2) 0.032(2) 0.031(2) 0.0019(18) 0.0031(16) -0.0079(17)
C10 0.027(2) 0.039(3) 0.029(2) 0.0054(19) -0.0003(16) 0.0016(18)
C11 0.035(2) 0.036(3) 0.036(2) 0.007(2) -0.0034(18) 0.0000(19)
C12 0.042(3) 0.051(3) 0.062(3) -0.004(3) 0.000(2) -0.014(2)
C13 0.054(4) 0.063(4) 0.082(4) -0.003(3) -0.005(3) -0.029(3)
C14 0.070(4) 0.056(4) 0.054(3) -0.002(3) -0.004(3) -0.023(3)
C15 0.101(6) 0.051(4) 0.055(3) -0.006(3) 0.016(3) -0.022(4)
C16 0.062(3) 0.046(3) 0.045(3) -0.002(2) 0.017(2) -0.013(3)
C17 0.025(2) 0.057(3) 0.031(2) 0.001(2) 0.0032(17) 0.008(2)
C18 0.048(3) 0.062(4) 0.043(3) 0.011(3) 0.004(2) 0.011(3)
C19 0.073(5) 0.095(6) 0.045(3) 0.022(4) 0.001(3) 0.016(4)
C20 0.058(4) 0.142(8) 0.039(3) 0.011(4) -0.004(3) 0.030(4)
C21 0.042(3) 0.131(7) 0.044(3) -0.008(4) -0.005(2) 0.001(4)
C22 0.042(3) 0.091(5) 0.041(3) 0.002(3) -0.006(2) -0.006(3)
C23 0.090(5) 0.061(4) 0.034(3) -0.007(3) 0.012(3) 0.007(3)
C24 0.025(2) 0.032(2) 0.035(2) 0.0030(18) 0.0057(16) -0.0034(17)
C25 0.023(2) 0.030(2) 0.038(2) 0.0005(18) -0.0016(16) -0.0009(17)
C26 0.045(3) 0.042(3) 0.041(2) 0.005(2) -0.009(2) 0.000(2)
C27 0.061(3) 0.053(3) 0.052(3) -0.003(3) -0.021(3) -0.004(3)
C28 0.057(3) 0.046(3) 0.075(4) -0.011(3) -0.025(3) -0.011(3)
C29 0.042(3) 0.053(3) 0.071(4) -0.004(3) 0.000(3) -0.027(3)
C30 0.035(2) 0.043(3) 0.046(3) -0.009(2) 0.005(2) -0.008(2)
C31 0.029(2) 0.033(2) 0.041(2) 0.001(2) -0.0009(18) -0.0060(18)
C32 0.035(3) 0.043(3) 0.058(3) -0.005(2) 0.005(2) -0.008(2)
C33 0.040(3) 0.043(3) 0.081(4) -0.010(3) 0.002(3) 0.002(2)
C34 0.052(3) 0.035(3) 0.083(4) -0.007(3) -0.009(3) 0.002(2)
C35 0.063(4) 0.029(3) 0.068(3) 0.008(3) -0.008(3) -0.013(2)
C36 0.037(3) 0.040(3) 0.051(3) 0.004(2) -0.003(2) -0.007(2)
C37 0.0159(17) 0.028(2) 0.0264(18) -0.0001(16) 0.0021(14) -0.0077(15)
C38 0.0222(19) 0.029(2) 0.0300(19) -0.0040(17) 0.0009(15) -0.0046(16)
C39 0.0246(19) 0.025(2) 0.0311(19) 0.0002(17) 0.0052(15) -0.0076(16)
C40 0.0226(19) 0.030(2) 0.033(2) -0.0050(17) 0.0033(16) -0.0066(16)
C41 0.0215(18) 0.024(2) 0.034(2) -0.0048(17) 0.0019(15) -0.0023(15)
C42 0.0222(19) 0.025(2) 0.0285(18) -0.0025(16) -0.0025(15) -0.0050(15)
C43 0.0215(19) 0.024(2) 0.0324(19) 0.0002(17) 0.0016(15) -0.0027(15)
C44 0.0178(18) 0.027(2) 0.036(2) 0.0004(17) 0.0027(15) -0.0021(15)
C45 0.029(2) 0.034(2) 0.039(2) -0.002(2) 0.0008(17) -0.0032(18)
C46 0.033(2) 0.035(3) 0.055(3) -0.005(2) -0.003(2) -0.0118(19)
C47 0.033(2) 0.025(2) 0.060(3) 0.007(2) 0.008(2) -0.0056(19)
C48 0.030(2) 0.033(2) 0.041(2) 0.009(2) 0.0024(18) -0.0033(18)
C49 0.027(2) 0.031(2) 0.037(2) 0.0000(18) 0.0001(17) -0.0021(17)
C50 0.024(2) 0.027(2) 0.034(2) 0.0020(17) 0.0041(16) -0.0075(16)
C51 0.026(2) 0.031(2) 0.040(2) -0.0012(19) 0.0008(17) -0.0016(17)
C52 0.044(3) 0.045(3) 0.044(2) -0.006(2) -0.004(2) -0.016(2)
C53 0.027(2) 0.048(3) 0.056(3) 0.002(2) -0.015(2) -0.009(2)
C54 0.024(2) 0.043(3) 0.054(3) 0.005(2) -0.0058(19) -0.0046(19)
C55 0.024(2) 0.031(2) 0.043(2) 0.0012(19) 0.0023(17) -0.0020(17)
C56 0.030(2) 0.030(2) 0.046(2) -0.006(2) 0.0133(18) -0.0055(18)
C57 0.0231(19) 0.027(2) 0.0304(19) -0.0030(17) 0.0022(15) -0.0053(16)
C58 0.0209(18) 0.022(2) 0.039(2) -0.0025(17) -0.0025(16) 0.0024(15)
C59 0.030(2) 0.032(2) 0.033(2) -0.0061(18) -0.0013(16) -0.0055(17)
C60 0.040(3) 0.045(3) 0.046(3) -0.014(2) -0.009(2) -0.002(2)
C61 0.032(2) 0.055(3) 0.066(3) -0.028(3) -0.007(2) -0.007(2)
C62 0.034(2) 0.044(3) 0.060(3) -0.012(2) 0.006(2) -0.014(2)
C63 0.035(2) 0.037(3) 0.041(2) -0.004(2) 0.0046(18) -0.012(2)
C64 0.029(2) 0.025(2) 0.039(2) 0.0009(18) -0.0026(17) -0.0034(17)
C65 0.061(4) 0.063(4) 0.094(5) -0.045(4) -0.040(3) 0.027(3)
C66 0.079(5) 0.077(5) 0.124(6) -0.046(5) -0.065(5) 0.030(4)
C67 0.049(3) 0.038(3) 0.079(4) 0.002(3) -0.022(3) 0.014(2)
C68 0.047(3) 0.043(3) 0.052(3) -0.008(2) 0.005(2) 0.005(2)
C69 0.038(3) 0.049(3) 0.040(2) -0.008(2) -0.0041(19) 0.005(2)
C70 0.064(4) 0.068(4) 0.076(4) -0.007(3) -0.011(3) -0.024(3)
C71 0.045(3) 0.091(5) 0.051(3) -0.002(3) 0.013(2) -0.035(3)
C72 0.071(4) 0.098(6) 0.078(4) -0.043(4) 0.000(4) -0.013(4)
C73 0.092(6) 0.126(7) 0.062(4) -0.040(4) 0.031(4) -0.048(5)
C74 0.092(5) 0.066(4) 0.072(4) -0.013(4) -0.028(4) -0.012(4)
C75 0.070(5) 0.121(7) 0.086(5) -0.013(5) -0.018(4) -0.029(5)

loop_
_atom_type_symbol
_atom_type_description
_atom_type_scat_dispersion_real
_atom_type_scat_dispersion_imag
_atom_type_scat_source
C C 0.0181 0.0091 'International Tables Vol C Tables 4.2.6.8 and 6.1.1.4'
H H 0.0000 0.0000 'International Tables Vol C Tables 4.2.6.8 and 6.1.1.4'
N N 0.0311 0.0180 'International Tables Vol C Tables 4.2.6.8 and 6.1.1.4'
Pd Pd 0.1215 3.9337 'International Tables Vol C Tables 4.2.6.8 and 6.1.1.4'
Cl Cl 0.3639 0.7018 'International Tables Vol C Tables 4.2.6.8 and 6.1.1.4'

loop_
_geom_angle_atom_site_label_1
_geom_angle_atom_site_label_2
_geom_angle_atom_site_label_3
_geom_angle
C1 Pd1 N3 177.92(17)
C1 Pd1 Cl5 87.07(12)
N3 Pd1 Cl5 94.57(13)
C1 Pd1 Cl4 89.14(12)
N3 Pd1 Cl4 89.25(13)
Cl5 Pd1 Cl4 175.97(4)
C1 N1 C3 110.5(3)
C1 N1 C4 123.5(3)
C3 N1 C4 126.0(3)
C1 N2 C2 110.4(3)
C1 N2 C37 124.7(3)
C2 N2 C37 125.0(3)
C74 N3 C70 109.6(5)
C74 N3 C72 109.0(5)
C70 N3 C72 104.2(5)
C74 N3 Pd1 115.0(4)
C70 N3 Pd1 108.0(3)
C72 N3 Pd1 110.5(3)
N2 C1 N1 105.2(3)
N2 C1 Pd1 130.2(3)
N1 C1 Pd1 124.4(3)
C3 C2 N2 106.7(3)
C3 C2 H2A 126.7
N2 C2 H2A 126.7
C2 C3 N1 107.2(3)
C2 C3 H3A 126.4
N1 C3 H3A 126.4
C9 C4 C5 121.1(4)
C9 C4 N1 119.2(4)
C5 C4 N1 119.7(4)
C6 C5 C4 117.7(4)
C6 C5 C10 122.6(4)
C4 C5 C10 119.3(4)
C7 C6 C5 122.7(4)
C7 C6 H6A 118.6
C5 C6 H6A 118.6
C6 C7 C8 118.4(4)
C6 C7 C23 122.0(5)
C8 C7 C23 119.5(5)
C9 C8 C7 121.8(4)
C9 C8 H8A 119.1
C7 C8 H8A 119.1
C8 C9 C4 118.0(4)
C8 C9 C24 121.6(4)
C4 C9 C24 120.1(4)
C11 C10 C5 109.9(3)
C11 C10 C17 112.0(4)
C5 C10 C17 112.8(4)
C11 C10 H10A 107.3
C5 C10 H10A 107.3
C17 C10 H10A 107.3
C12 C11 C16 117.4(5)
C12 C11 C10 123.1(5)
C16 C11 C10 119.4(4)
C11 C12 C13 120.8(6)
C11 C12 H12A 119.6
C13 C12 H12A 119.6
C14 C13 C12 120.6(6)
C14 C13 H13A 119.7
C12 C13 H13A 119.7
C15 C14 C13 117.8(6)
C15 C14 H14A 121.1
C13 C14 H14A 121.1
C14 C15 C16 123.3(6)
C14 C15 H15A 118.4
C16 C15 H15A 118.4
C15 C16 C11 120.0(6)
C15 C16 H16A 120.0
C11 C16 H16A 120.0
C18 C17 C22 118.3(5)
C18 C17 C10 123.4(5)
C22 C17 C10 118.3(4)
C17 C18 C19 120.2(6)
C17 C18 H18A 119.9
C19 C18 H18A 119.9
C20 C19 C18 120.4(7)
C20 C19 H19A 119.8
C18 C19 H19A 119.8
C21 C20 C19 120.2(6)
C21 C20 H20A 119.9
C19 C20 H20A 119.9
C20 C21 C22 119.4(7)
C20 C21 H21A 120.3
C22 C21 H21A 120.3
C17 C22 C21 121.3(6)
C17 C22 H22A 119.3
C21 C22 H22A 119.3
C7 C23 H23A 109.5
C7 C23 H23B 109.5
H23A C23 H23B 109.5
C7 C23 H23C 109.5
H23A C23 H23C 109.5
H23B C23 H23C 109.5
C31 C24 C25 111.9(4)
C31 C24 C9 115.5(4)
C25 C24 C9 108.7(3)
C31 C24 H24A 106.8
C25 C24 H24A 106.8
C9 C24 H24A 106.8
C30 C25 C26 117.7(4)
C30 C25 C24 123.7(4)
C26 C25 C24 118.5(4)
C25 C26 C27 121.4(5)
C25 C26 H26A 119.3
C27 C26 H26A 119.3
C28 C27 C26 120.5(5)
C28 C27 H27A 119.8
C26 C27 H27A 119.8
C27 C28 C29 118.7(5)
C27 C28 H28A 120.7
C29 C28 H28A 120.7
C28 C29 C30 120.5(5)
C28 C29 H29A 119.7
C30 C29 H29A 119.7
C25 C30 C29 121.2(5)
C25 C30 H30A 119.4
C29 C30 H30A 119.4
C36 C31 C32 117.2(5)
C36 C31 C24 120.2(4)
C32 C31 C24 122.2(4)
C33 C32 C31 122.3(5)
C33 C32 H32A 118.9
C31 C32 H32A 118.9
C32 C33 C34 120.4(5)
C32 C33 H33A 119.8
C34 C33 H33A 119.8
C35 C34 C33 118.4(5)
C35 C34 H34A 120.8
C33 C34 H34A 120.8
C34 C35 C36 120.4(5)
C34 C35 H35A 119.8
C36 C35 H35A 119.8
C31 C36 C35 121.3(5)
C31 C36 H36A 119.4
C35 C36 H36A 119.4
C42 C37 C38 121.6(3)
C42 C37 N2 119.9(3)
C38 C37 N2 118.5(3)
C39 C38 C37 117.5(4)
C39 C38 C43 120.0(4)
C37 C38 C43 122.3(3)
C40 C39 C38 122.2(4)
C40 C39 H39A 118.9
C38 C39 H39A 118.9
C39 C40 C41 118.8(4)
C39 C40 C56 120.2(4)
C41 C40 C56 121.0(4)
C40 C41 C42 121.4(4)
C40 C41 H41A 119.3
C42 C41 H41A 119.3
C37 C42 C41 118.3(4)
C37 C42 C57 121.7(3)
C41 C42 C57 119.5(4)
C38 C43 C50 111.7(3)
C38 C43 C44 109.9(3)
C50 C43 C44 111.1(3)
C38 C43 H43A 108.0
C50 C43 H43A 108.0
C44 C43 H43A 108.0
C45 C44 C49 118.6(4)
C45 C44 C43 120.1(4)
C49 C44 C43 121.1(4)
C44 C45 C46 120.7(4)
C44 C45 H45A 119.6
C46 C45 H45A 119.6
C47 C46 C45 119.9(4)
C47 C46 H46A 120.1
C45 C46 H46A 120.1
C48 C47 C46 119.7(4)
C48 C47 H47A 120.1
C46 C47 H47A 120.1
C47 C48 C49 120.3(4)
C47 C48 H48A 119.9
C49 C48 H48A 119.9
C48 C49 C44 120.7(4)
C48 C49 H49A 119.6
C44 C49 H49A 119.6
C51 C50 C55 118.4(4)
C51 C50 C43 123.7(4)
C55 C50 C43 117.8(4)
C50 C51 C52 119.7(4)
C50 C51 H51A 120.2
C52 C51 H51A 120.2
C53 C52 C51 121.4(5)
C53 C52 H52A 119.3
C51 C52 H52A 119.3
C52 C53 C54 119.6(4)
C52 C53 H53A 120.2
C54 C53 H53A 120.2
C55 C54 C53 120.7(5)
C55 C54 H54A 119.7
C53 C54 H54A 119.7
C54 C55 C50 120.2(4)
C54 C55 H55A 119.9
C50 C55 H55A 119.9
C40 C56 H56A 109.5
C40 C56 H56B 109.5
H56A C56 H56B 109.5
C40 C56 H56C 109.5
H56A C56 H56C 109.5
H56B C56 H56C 109.5
C42 C57 C58 110.0(3)
C42 C57 C64 113.6(3)
C58 C57 C64 112.0(3)
C42 C57 H57A 106.9
C58 C57 H57A 106.9
C64 C57 H57A 106.9
C63 C58 C59 117.9(4)
C63 C58 C57 120.0(4)
C59 C58 C57 122.0(4)
C58 C59 C60 121.1(4)
C58 C59 H59A 119.5
C60 C59 H59A 119.5
C61 C60 C59 119.7(5)
C61 C60 H60A 120.2
C59 C60 H60A 120.2
C62 C61 C60 119.3(4)
C62 C61 H61A 120.3
C60 C61 H61A 120.3
C61 C62 C63 120.4(4)
C61 C62 H62A 119.8
C63 C62 H62A 119.8
C58 C63 C62 121.5(4)
C58 C63 H63A 119.3
C62 C63 H63A 119.3
C65 C64 C69 117.4(5)
C65 C64 C57 119.7(4)
C69 C64 C57 122.8(4)
C64 C65 C66 120.5(5)
C64 C65 H65A 119.7
C66 C65 H65A 119.7
C67 C66 C65 121.5(6)
C67 C66 H66A 119.2
C65 C66 H66A 119.2
C66 C67 C68 117.8(5)
C66 C67 H67A 121.1
C68 C67 H67A 121.1
C67 C68 C69 120.8(5)
C67 C68 H68A 119.6
C69 C68 H68A 119.6
C64 C69 C68 121.8(5)
C64 C69 H69A 119.1
C68 C69 H69A 119.1
N3 C70 C71 110.8(5)
N3 C70 H70A 109.5
C71 C70 H70A 109.5
N3 C70 H70B 109.5
C71 C70 H70B 109.5
H70A C70 H70B 108.1
C70 C71 H71A 109.5
C70 C71 H71B 109.5
H71A C71 H71B 109.5
C70 C71 H71C 109.5
H71A C71 H71C 109.5
H71B C71 H71C 109.5
N3 C72 C73 108.5(6)
N3 C72 H72A 110.0
C73 C72 H72A 110.0
N3 C72 H72B 110.0
C73 C72 H72B 110.0
H72A C72 H72B 108.4
C72 C73 H73A 109.5
C72 C73 H73B 109.5
H73A C73 H73B 109.5
C72 C73 H73C 109.5
H73A C73 H73C 109.5
H73B C73 H73C 109.5
N3 C74 C75 117.8(6)
N3 C74 H74A 107.9
C75 C74 H74A 107.9
N3 C74 H74B 107.9
C75 C74 H74B 107.9
H74A C74 H74B 107.2
C74 C75 H75A 109.5
C74 C75 H75B 109.5
H75A C75 H75B 109.5
C74 C75 H75C 109.5
H75A C75 H75C 109.5
H75B C75 H75C 109.5

loop_
_geom_bond_atom_site_label_1
_geom_bond_atom_site_label_2
_geom_bond_distance
Pd1 C1 1.970(4)
Pd1 N3 2.194(4)
Pd1 Cl5 2.2906(12)
Pd1 Cl4 2.2995(12)
N1 C1 1.364(5)
N1 C3 1.375(5)
N1 C4 1.446(5)
N2 C1 1.343(5)
N2 C2 1.397(5)
N2 C37 1.458(5)
N3 C74 1.476(8)
N3 C70 1.492(7)
N3 C72 1.501(8)
C2 C3 1.344(6)
C2 H2A 0.9500
C3 H3A 0.9500
C4 C9 1.398(6)
C4 C5 1.405(6)
C5 C6 1.385(6)
C5 C10 1.534(6)
C6 C7 1.363(7)
C6 H6A 0.9500
C7 C8 1.395(7)
C7 C23 1.500(7)
C8 C9 1.387(6)
C8 H8A 0.9500
C9 C24 1.554(6)
C10 C11 1.534(6)
C10 C17 1.539(6)
C10 H10A 1.0000
C11 C12 1.358(7)
C11 C16 1.387(8)
C12 C13 1.414(8)
C12 H12A 0.9500
C13 C14 1.367(10)
C13 H13A 0.9500
C14 C15 1.325(9)
C14 H14A 0.9500
C15 C16 1.383(8)
C15 H15A 0.9500
C16 H16A 0.9500
C17 C18 1.369(8)
C17 C22 1.383(8)
C18 C19 1.391(8)
C18 H18A 0.9500
C19 C20 1.373(11)
C19 H19A 0.9500
C20 C21 1.350(12)
C20 H20A 0.9500
C21 C22 1.396(8)
C21 H21A 0.9500
C22 H22A 0.9500
C23 H23A 0.9800
C23 H23B 0.9800
C23 H23C 0.9800
C24 C31 1.495(6)
C24 C25 1.514(6)
C24 H24A 1.0000
C25 C30 1.385(6)
C25 C26 1.388(6)
C26 C27 1.388(7)
C26 H26A 0.9500
C27 C28 1.381(8)
C27 H27A 0.9500
C28 C29 1.387(8)
C28 H28A 0.9500
C29 C30 1.392(7)
C29 H29A 0.9500
C30 H30A 0.9500
C31 C36 1.396(6)
C31 C32 1.398(7)
C32 C33 1.373(8)
C32 H32A 0.9500
C33 C34 1.402(8)
C33 H33A 0.9500
C34 C35 1.398(8)
C34 H34A 0.9500
C35 C36 1.399(8)
C35 H35A 0.9500
C36 H36A 0.9500
C37 C42 1.386(6)
C37 C38 1.401(6)
C38 C39 1.400(5)
C38 C43 1.531(6)
C39 C40 1.365(6)
C39 H39A 0.9500
C40 C41 1.391(6)
C40 C56 1.529(5)
C41 C42 1.392(5)
C41 H41A 0.9500
C42 C57 1.522(5)
C43 C50 1.532(5)
C43 C44 1.533(5)
C43 H43A 1.0000
C44 C45 1.385(6)
C44 C49 1.395(6)
C45 C46 1.400(6)
C45 H45A 0.9500
C46 C47 1.387(7)
C46 H46A 0.9500
C47 C48 1.381(7)
C47 H47A 0.9500
C48 C49 1.389(6)
C48 H48A 0.9500
C49 H49A 0.9500
C50 C51 1.378(6)
C50 C55 1.409(6)
C51 C52 1.420(6)
C51 H51A 0.9500
C52 C53 1.337(7)
C52 H52A 0.9500
C53 C54 1.384(7)
C53 H53A 0.9500
C54 C55 1.384(6)
C54 H54A 0.9500
C55 H55A 0.9500
C56 H56A 0.9800
C56 H56B 0.9800
C56 H56C 0.9800
C57 C58 1.535(5)
C57 C64 1.548(6)
C57 H57A 1.0000
C58 C63 1.380(6)
C58 C59 1.390(6)
C59 C60 1.400(6)
C59 H59A 0.9500
C60 C61 1.392(7)
C60 H60A 0.9500
C61 C62 1.373(8)
C61 H61A 0.9500
C62 C63 1.393(6)
C62 H62A 0.9500
C63 H63A 0.9500
C64 C65 1.367(7)
C64 C69 1.370(7)
C65 C66 1.398(8)
C65 H65A 0.9500
C66 C67 1.358(9)
C66 H66A 0.9500
C67 C68 1.368(8)
C67 H67A 0.9500
C68 C69 1.379(7)
C68 H68A 0.9500
C69 H69A 0.9500
C70 C71 1.546(9)
C70 H70A 0.9900
C70 H70B 0.9900
C71 H71A 0.9800
C71 H71B 0.9800
C71 H71C 0.9800
C72 C73 1.575(10)
C72 H72A 0.9900
C72 H72B 0.9900
C73 H73A 0.9800
C73 H73B 0.9800
C73 H73C 0.9800
C74 C75 1.560(9)
C74 H74A 0.9900
C74 H74B 0.9900
C75 H75A 0.9800
C75 H75B 0.9800
C75 H75C 0.9800

loop_
_platon_squeeze_void_nr
_platon_squeeze_void_average_x
_platon_squeeze_void_average_y
_platon_squeeze_void_average_z
_platon_squeeze_void_volume
_platon_squeeze_void_count_electrons
_platon_squeeze_void_content
1 -0.113 0.500 0.000 1009 62 ' '
2 0.078 0.021 0.352 33 1 ' '
3 0.922 0.979 0.648 33 1 ' '
